data_2234528
loop_
_publ_author_name
'Rodrigues, Vinola Z.'
'Gowda, B. Thimme'
'Siv\'y, J\'ulius'
'Vr\'abel, Viktor'
'Ko\<z\'i\<sek, Jozef'

_publ_section_title
;
 2-Chloro-<i>N</i>-(2,6-dimethylphenyl)benzamide
;
_journal_coeditor_code BT5865
_journal_issue 5
_journal_name_full 'Acta Crystallographica Section E'
_journal_page_first o1408
_journal_paper_doi 10.1107/S1600536812015607
_journal_volume 68
_journal_year 2012
_chemical_formula_iupac 'C15 H14 Cl N O'
_chemical_formula_moiety 'C15 H14 Cl N O'
_chemical_formula_sum 'C15 H14 Cl N O'
_chemical_formula_weight 259.72
_chemical_name_systematic
;
2-Chloro-<i>N</i>-(2,6-dimethylphenyl)benzamide
;
_space_group_IT_number 14
_symmetry_cell_setting monoclinic
_symmetry_space_group_name_Hall '-P 2yn'
_symmetry_space_group_name_H-M 'P 1 21/n 1'
_atom_sites_solution_hydrogens geom
_atom_sites_solution_primary direct
_atom_sites_solution_secondary difmap
_cell_angle_alpha 90
_cell_angle_beta 90.778(5)
_cell_angle_gamma 90
_cell_formula_units_Z 4
_cell_length_a 4.8322(3)
_cell_length_b 12.7817(10)
_cell_length_c 21.8544(12)
_cell_measurement_reflns_used 3462
_cell_measurement_temperature 295(2)
_cell_measurement_theta_max 29.4964
_cell_measurement_theta_min 3.686
_cell_volume 1349.68(15)
_computing_cell_refinement '<i>CrysAlis CCD</i> (Oxford Diffraction, 2009)'
_computing_data_collection '<i>CrysAlis CCD</i> (Oxford Diffraction, 2009)'
_computing_data_reduction '<i>CrysAlis RED</i> (Oxford Diffraction, 2009)'
_computing_molecular_graphics '<i>ORTEP-3</i> (Farrugia, 1997)'
_computing_publication_material
;
<i>SHELXL97</i> (Sheldrick, 2008), <i>PLATON</i> (Spek, 2009)
and <i>WinGX</i>
(Farrugia, 1999)
;
_computing_structure_refinement '<i>SHELXL97</i> (Sheldrick, 2008)'
_computing_structure_solution '<i>SHELXS97</i> (Sheldrick, 2008)'
_diffrn_ambient_temperature 295(2)
_diffrn_detector_area_resol_mean 10.434
_diffrn_measured_fraction_theta_full 0.996
_diffrn_measured_fraction_theta_max 0.996
_diffrn_measurement_device_type 'Oxford Diffraction Xcalibur Ruby Gemini'
_diffrn_measurement_method '\w scans'
_diffrn_radiation_monochromator graphite
_diffrn_radiation_type MoK\a
_diffrn_radiation_wavelength 0.71073
_diffrn_reflns_av_R_equivalents 0.0808
_diffrn_reflns_limit_h_max 5
_diffrn_reflns_limit_h_min -5
_diffrn_reflns_limit_k_max 15
_diffrn_reflns_limit_k_min -15
_diffrn_reflns_limit_l_max 26
_diffrn_reflns_limit_l_min -26
_diffrn_reflns_number 18665
_diffrn_reflns_theta_full 25.00
_diffrn_reflns_theta_max 25.34
_diffrn_reflns_theta_min 4.24
_exptl_absorpt_coefficient_mu 0.27
_exptl_absorpt_correction_T_max 0.971
_exptl_absorpt_correction_T_min 0.907
_exptl_absorpt_correction_type analytical
_exptl_absorpt_process_details
;
[CrysAlis RED (Oxford Diffraction, 2009),
based on expressions derived by Clark & Reid (1995)]
;
_exptl_crystal_colour colourless
_exptl_crystal_density_diffrn 1.278
_exptl_crystal_density_method 'not measured'
_exptl_crystal_description Rod
_exptl_crystal_F_000 544
_exptl_crystal_size_max 0.51
_exptl_crystal_size_mid 0.30
_exptl_crystal_size_min 0.11
_refine_diff_density_max 0.499
_refine_diff_density_min -0.267
_refine_ls_extinction_method none
_refine_ls_goodness_of_fit_ref 1.115
_refine_ls_hydrogen_treatment mixed
_refine_ls_matrix_type full
_refine_ls_number_parameters 168
_refine_ls_number_reflns 2469
_refine_ls_number_restraints 1
_refine_ls_restrained_S_all 1.115
_refine_ls_R_factor_all 0.1187
_refine_ls_R_factor_gt 0.0924
_refine_ls_shift/su_max 0
_refine_ls_shift/su_mean 0
_refine_ls_structure_factor_coef Fsqd
_refine_ls_weighting_details 'calc w=1/[\s^2^(Fo^2^)+(0.0800P)^2^+2.4052P] where P=(Fo^2^+2Fc^2^)/3'
_refine_ls_weighting_scheme calc
_refine_ls_wR_factor_ref 0.2481
_reflns_number_gt 1735
_reflns_number_total 2469
_reflns_threshold_expression I>2sigma(I)
_cod_data_source_file bt5865.cif
_cod_data_source_block I
_cod_original_cell_volume 1349.69(15)
_cod_original_sg_symbol_H-M 'P 21/n'
_cod_database_code 2234528
_cod_database_fobs_code 2234528

loop_
_symmetry_equiv_pos_as_xyz
'x, y, z'
'x+1/2, -y+1/2, z+1/2'
'-x, -y, -z'
'-x-1/2, y-1/2, -z-1/2'

loop_
_atom_site_type_symbol
_atom_site_label
_atom_site_fract_x
_atom_site_fract_y
_atom_site_fract_z
_atom_site_U_iso_or_equiv
_atom_site_adp_type
_atom_site_calc_flag
_atom_site_refinement_flags
_atom_site_occupancy
C C1 0.5223(8) 0.2456(4) 0.47475(19) 0.0494(10) Uani d . 1
C C2 0.3612(11) 0.3360(4) 0.4743(2) 0.0660(13) Uani d . 1
C C3 0.3033(14) 0.3824(5) 0.5300(3) 0.0892(19) Uani d . 1
H H3 0.1927 0.4419 0.5307 0.107 Uiso calc R 1
C C4 0.4038(14) 0.3431(5) 0.5834(3) 0.094(2) Uani d . 1
H H4 0.3632 0.3761 0.6202 0.113 Uiso calc R 1
C C5 0.5672(11) 0.2539(5) 0.5836(2) 0.0720(15) Uani d . 1
H H5 0.6349 0.2271 0.6204 0.086 Uiso calc R 1
C C6 0.6293(9) 0.2050(4) 0.5296(2) 0.0528(11) Uani d . 1
C C7 0.8109(11) 0.1086(4) 0.5297(2) 0.0720(15) Uani d . 1
H H7A 0.8096 0.0771 0.5696 0.108 Uiso calc R 1
H H7B 0.9967 0.1281 0.5197 0.108 Uiso calc R 1
H H7C 0.7417 0.0596 0.5 0.108 Uiso calc R 1
C C8 0.2532(14) 0.3832(4) 0.4152(3) 0.0830(17) Uani d . 1
H H8A 0.2349 0.4575 0.42 0.124 Uiso calc R 1
H H8B 0.0759 0.3534 0.4052 0.124 Uiso calc R 1
H H8C 0.3803 0.3685 0.3829 0.124 Uiso calc R 1
C C9 0.3874(8) 0.1464(3) 0.38474(18) 0.0438(10) Uani d . 1
C C10 0.4897(8) 0.0847(4) 0.3306(2) 0.0533(11) Uani d . 1
C C11 0.6640(10) 0.0015(4) 0.3394(2) 0.0661(13) Uani d . 1
H H11 0.7286 -0.0141 0.3786 0.079 Uiso calc R 1
C C12 0.7455(13) -0.0601(5) 0.2903(3) 0.0911(19) Uani d . 1
H H12 0.8633 -0.1166 0.2968 0.109 Uiso calc R 1
C C13 0.6524(15) -0.0373(6) 0.2326(3) 0.097(2) Uani d . 1
H H13 0.7055 -0.0789 0.1998 0.116 Uiso calc R 1
C C14 0.4789(14) 0.0476(6) 0.2226(3) 0.0887(19) Uani d . 1
H H14 0.4174 0.0643 0.1833 0.106 Uiso calc R 1
C C15 0.3997(10) 0.1063(4) 0.2718(2) 0.0649(13) Uani d . 1
N N1 0.5818(7) 0.1927(3) 0.41875(15) 0.0460(9) Uani d D 1
H H1 0.756(4) 0.180(4) 0.415(2) 0.055 Uiso d D 1
O O1 0.1424(6) 0.1494(3) 0.39531(15) 0.0656(10) Uani d . 1
Cl Cl1 0.1880(4) 0.21406(14) 0.25687(7) 0.0994(7) Uani d . 1

loop_
_atom_site_aniso_label
_atom_site_aniso_U_11
_atom_site_aniso_U_22
_atom_site_aniso_U_33
_atom_site_aniso_U_12
_atom_site_aniso_U_13
_atom_site_aniso_U_23
C1 0.050(2) 0.053(3) 0.045(2) 0.0038(19) 0.0043(18) -0.0021(19)
C2 0.079(3) 0.063(3) 0.057(3) 0.019(3) 0.001(2) 0.000(2)
C3 0.119(5) 0.076(4) 0.073(4) 0.039(4) 0.007(3) -0.022(3)
C4 0.127(5) 0.096(5) 0.061(4) 0.029(4) 0.013(3) -0.028(3)
C5 0.086(3) 0.089(4) 0.041(3) 0.002(3) -0.001(2) -0.006(3)
C6 0.056(2) 0.056(3) 0.046(2) 0.004(2) 0.0018(19) -0.002(2)
C7 0.079(3) 0.082(4) 0.055(3) 0.018(3) -0.009(2) 0.007(3)
C8 0.118(5) 0.065(3) 0.066(3) 0.033(3) -0.004(3) 0.006(3)
C9 0.041(2) 0.052(3) 0.039(2) 0.0011(18) -0.0020(16) 0.0078(18)
C10 0.042(2) 0.070(3) 0.048(2) -0.005(2) 0.0017(18) -0.005(2)
C11 0.061(3) 0.070(3) 0.067(3) 0.001(3) 0.002(2) -0.016(3)
C12 0.087(4) 0.079(4) 0.107(5) 0.007(3) 0.012(4) -0.036(4)
C13 0.110(5) 0.108(5) 0.073(4) -0.019(4) 0.020(4) -0.046(4)
C14 0.101(4) 0.112(5) 0.053(3) -0.019(4) 0.000(3) -0.019(3)
C15 0.068(3) 0.074(3) 0.052(3) -0.012(3) 0.004(2) -0.003(2)
N1 0.0393(17) 0.056(2) 0.0428(19) 0.0052(16) 0.0047(15) -0.0015(16)
O1 0.0413(17) 0.093(3) 0.062(2) 0.0015(16) 0.0020(14) -0.0100(18)
Cl1 0.1313(14) 0.1054(13) 0.0612(9) 0.0210(10) -0.0121(8) 0.0189(8)

loop_
_atom_type_symbol
_atom_type_description
_atom_type_scat_dispersion_real
_atom_type_scat_dispersion_imag
_atom_type_scat_source
C C 0.0033 0.0016 'International Tables Vol C Tables 4.2.6.8 and 6.1.1.4'
H H 0 0 'International Tables Vol C Tables 4.2.6.8 and 6.1.1.4'
N N 0.0061 0.0033 'International Tables Vol C Tables 4.2.6.8 and 6.1.1.4'
O O 0.0106 0.006 'International Tables Vol C Tables 4.2.6.8 and 6.1.1.4'
Cl Cl 0.1484 0.1585 'International Tables Vol C Tables 4.2.6.8 and 6.1.1.4'

loop_
_geom_angle_atom_site_label_1
_geom_angle_atom_site_label_2
_geom_angle_atom_site_label_3
_geom_angle
C2 C1 C6 120.9(4)
C2 C1 N1 120.3(4)
C6 C1 N1 118.8(4)
C3 C2 C1 117.9(5)
C3 C2 C8 120.6(5)
C1 C2 C8 121.5(4)
C4 C3 C2 121.6(5)
C4 C3 H3 119.2
C2 C3 H3 119.2
C3 C4 C5 120.2(5)
C3 C4 H4 119.9
C5 C4 H4 119.9
C6 C5 C4 120.3(5)
C6 C5 H5 119.9
C4 C5 H5 119.9
C5 C6 C1 119.0(4)
C5 C6 C7 120.2(4)
C1 C6 C7 120.8(4)
C6 C7 H7A 109.5
C6 C7 H7B 109.5
H7A C7 H7B 109.5
C6 C7 H7C 109.5
H7A C7 H7C 109.5
H7B C7 H7C 109.5
C2 C8 H8A 109.5
C2 C8 H8B 109.5
H8A C8 H8B 109.5
C2 C8 H8C 109.5
H8A C8 H8C 109.5
H8B C8 H8C 109.5
O1 C9 N1 124.4(4)
O1 C9 C10 119.8(4)
N1 C9 C10 115.7(3)
C11 C10 C15 118.2(5)
C11 C10 C9 120.2(4)
C15 C10 C9 121.6(4)
C10 C11 C12 120.7(6)
C10 C11 H11 119.6
C12 C11 H11 119.6
C13 C12 C11 119.9(6)
C13 C12 H12 120
C11 C12 H12 120
C12 C13 C14 120.2(6)
C12 C13 H13 119.9
C14 C13 H13 119.9
C15 C14 C13 118.7(6)
C15 C14 H14 120.7
C13 C14 H14 120.7
C14 C15 C10 122.3(6)
C14 C15 Cl1 117.1(5)
C10 C15 Cl1 120.6(4)
C9 N1 C1 122.7(3)
C9 N1 H1 124(3)
C1 N1 H1 112(3)

loop_
_geom_bond_atom_site_label_1
_geom_bond_atom_site_label_2
_geom_bond_distance
C1 C2 1.394(6)
C1 C6 1.398(6)
C1 N1 1.431(5)
C2 C3 1.386(7)
C2 C8 1.511(7)
C3 C4 1.355(9)
C3 H3 0.93
C4 C5 1.387(8)
C4 H4 0.93
C5 C6 1.373(7)
C5 H5 0.93
C6 C7 1.512(7)
C7 H7A 0.96
C7 H7B 0.96
C7 H7C 0.96
C8 H8A 0.96
C8 H8B 0.96
C8 H8C 0.96
C9 O1 1.210(5)
C9 N1 1.329(5)
C9 C10 1.511(6)
C10 C11 1.369(7)
C10 C15 1.379(7)
C11 C12 1.392(8)
C11 H11 0.93
C12 C13 1.365(10)
C12 H12 0.93
C13 C14 1.387(9)
C13 H13 0.93
C14 C15 1.370(8)
C14 H14 0.93
C15 Cl1 1.744(6)
N1 H1 0.860(19)

loop_
_geom_hbond_atom_site_label_D
_geom_hbond_atom_site_label_H
_geom_hbond_atom_site_label_A
_geom_hbond_site_symmetry_A
_geom_hbond_distance_DH
_geom_hbond_distance_HA
_geom_hbond_distance_DA
_geom_hbond_angle_DHA
N1 H1 O1 1_655 0.860(19) 1.96(2) 2.818(4) 172(4)

loop_
_geom_torsion_atom_site_label_1
_geom_torsion_atom_site_label_2
_geom_torsion_atom_site_label_3
_geom_torsion_atom_site_label_4
_geom_torsion
C6 C1 C2 C3 -2.0(8)
N1 C1 C2 C3 178.2(5)
C6 C1 C2 C8 177.6(5)
N1 C1 C2 C8 -2.2(8)
C1 C2 C3 C4 1.4(10)
C8 C2 C3 C4 -178.2(7)
C2 C3 C4 C5 -0.6(11)
C3 C4 C5 C6 0.3(10)
C4 C5 C6 C1 -0.9(8)
C4 C5 C6 C7 179.1(5)
C2 C1 C6 C5 1.8(7)
N1 C1 C6 C5 -178.4(4)
C2 C1 C6 C7 -178.2(5)
N1 C1 C6 C7 1.6(7)
O1 C9 C10 C11 -117.8(5)
N1 C9 C10 C11 60.8(6)
O1 C9 C10 C15 58.5(6)
N1 C9 C10 C15 -122.9(5)
C15 C10 C11 C12 -0.6(7)
C9 C10 C11 C12 175.8(5)
C10 C11 C12 C13 0.3(9)
C11 C12 C13 C14 0.6(10)
C12 C13 C14 C15 -1.2(10)
C13 C14 C15 C10 0.9(9)
C13 C14 C15 Cl1 178.6(5)
C11 C10 C15 C14 0.0(7)
C9 C10 C15 C14 -176.4(5)
C11 C10 C15 Cl1 -177.6(4)
C9 C10 C15 Cl1 6.0(6)
O1 C9 N1 C1 4.6(7)
C10 C9 N1 C1 -173.9(4)
C2 C1 N1 C9 -65.8(6)
C6 C1 N1 C9 114.4(5)

loop_
_cod_related_entry_id
_cod_related_entry_database
_cod_related_entry_code
1 ChemSpider 260363
